data_2213351
loop_
_publ_author_name
'Yathirajan, H. S.'
'Bindya, S.'
'Ashok, M. A.'
'Narayana,  B.'
'Bolte, Michael'

_publ_section_title
;
 1,3-Benzodioxol-5-ylmethanol
;
_journal_coeditor_code HB2362
_journal_issue 5
_journal_name_full 'Acta Crystallographica Section E'
_journal_page_first o2349
_journal_page_last o2349
_journal_paper_doi 10.1107/S1600536807016480
_journal_volume 63
_journal_year 2007
_chemical_formula_iupac 'C8 H8 O3'
_chemical_formula_moiety 'C8 H8 O3'
_chemical_formula_sum 'C8 H8 O3'
_chemical_formula_weight 152.14
_chemical_name_systematic
;
1,3-Benzodioxol-5-ylmethanol
;
_space_group_IT_number 14
_symmetry_cell_setting monoclinic
_symmetry_space_group_name_Hall '-P 2ybc'
_symmetry_space_group_name_H-M 'P 1 21/c 1'
_atom_sites_solution_hydrogens difmap
_atom_sites_solution_primary direct
_atom_sites_solution_secondary difmap
_audit_creation_method SHELXL97
_cell_angle_alpha 90.00
_cell_angle_beta 115.437(11)
_cell_angle_gamma 90.00
_cell_formula_units_Z 4
_cell_length_a 13.544(2)
_cell_length_b 4.6718(4)
_cell_length_c 12.6416(19)
_cell_measurement_reflns_used 3407
_cell_measurement_temperature 173(2)
_cell_measurement_theta_max 25.6
_cell_measurement_theta_min 3.7
_cell_volume 722.35(18)
_computing_cell_refinement X-AREA
_computing_data_collection 'X-AREA (Stoe & Cie, 2001)'
_computing_data_reduction X-AREA
_computing_molecular_graphics
;
PLATON (Spek, 2003) and XP in SHELXTL-Plus (Sheldrick, 1991)
;
_computing_publication_material 'SHELXL97 and PLATON'
_computing_structure_refinement 'SHELXL97 (Sheldrick, 1997)'
_computing_structure_solution 'SHELXS97 (Sheldrick, 1997)'
_diffrn_ambient_temperature 173(2)
_diffrn_measured_fraction_theta_full 0.996
_diffrn_measured_fraction_theta_max 0.995
_diffrn_measurement_device_type 'Stoe IPDSII two-circle'
_diffrn_measurement_method \w
_diffrn_radiation_monochromator graphite
_diffrn_radiation_source 'fine-focus sealed tube'
_diffrn_radiation_type MoK\a
_diffrn_radiation_wavelength 0.71073
_diffrn_reflns_av_R_equivalents 0.0236
_diffrn_reflns_av_sigmaI/netI 0.0177
_diffrn_reflns_limit_h_max 14
_diffrn_reflns_limit_h_min -16
_diffrn_reflns_limit_k_max 5
_diffrn_reflns_limit_k_min -5
_diffrn_reflns_limit_l_max 15
_diffrn_reflns_limit_l_min -15
_diffrn_reflns_number 3862
_diffrn_reflns_theta_full 25.00
_diffrn_reflns_theta_max 25.56
_diffrn_reflns_theta_min 3.57
_diffrn_standards_number 0
_exptl_absorpt_coefficient_mu 0.108
_exptl_absorpt_correction_type none
_exptl_crystal_colour colourless
_exptl_crystal_density_diffrn 1.399
_exptl_crystal_density_method 'not measured'
_exptl_crystal_description block
_exptl_crystal_F_000 320
_exptl_crystal_size_max 0.42
_exptl_crystal_size_mid 0.38
_exptl_crystal_size_min 0.37
_refine_diff_density_max 0.187
_refine_diff_density_min -0.126
_refine_ls_extinction_coef 0.038(5)
_refine_ls_extinction_expression Fc^*^=kFc[1+0.001xFc^2^\l^3^/sin(2\q)]^-1/4^
_refine_ls_extinction_method 'SHELXL97 (Sheldrick, 1997)'
_refine_ls_goodness_of_fit_ref 1.043
_refine_ls_hydrogen_treatment mixed
_refine_ls_matrix_type full
_refine_ls_number_parameters 105
_refine_ls_number_reflns 1342
_refine_ls_number_restraints 0
_refine_ls_restrained_S_all 1.043
_refine_ls_R_factor_all 0.0365
_refine_ls_R_factor_gt 0.0332
_refine_ls_shift/su_max 0.000
_refine_ls_shift/su_mean 0.000
_refine_ls_structure_factor_coef Fsqd
_refine_ls_weighting_details 'calc w = 1/[\s^2^(Fo^2^)+(0.0466P)^2^+0.1849P] where P=(Fo^2^+2Fc^2^)/3'
_refine_ls_weighting_scheme calc
_refine_ls_wR_factor_gt 0.0856
_refine_ls_wR_factor_ref 0.0875
_reflns_number_gt 1221
_reflns_number_total 1342
_reflns_threshold_expression I>2\s(I)
_cod_data_source_file hb2362.cif
_cod_data_source_block I
_cod_depositor_comments
;
The following automatic conversions were performed:
'_symmetry_cell_setting' value 'Monoclinic' changed to 'monoclinic'
according to '/home/saulius/struct/CIF-dictionaries/cif_core.dic'
dictionary named 'cif_core.dic' version 2.4.1 from 2010-06-29.

Automatic conversion script
Id: cif_fix_enum 1527 2010-12-29 10:47:43Z saulius 

The following automatic conversions were performed:

'_symmetry_cell_setting' value 'Monoclinic' changed to 'monoclinic'
according to /home/saulius/struct/CIF-dictionaries/cif_core.dic
dictionary named 'cif_core.dic' version 2.4.1 from 2010-06-29.

Automatic conversion script
Id: cif_fix_values 1715 2011-07-08 13:25:40Z adriana 
;
_cod_original_sg_symbol_H-M 'P 21/c'
_cod_database_code 2213351
_cod_database_fobs_code 2213351

loop_
_symmetry_equiv_pos_as_xyz
'x, y, z'
'-x, y+1/2, -z+1/2'
'-x, -y, -z'
'x, -y-1/2, z-1/2'

loop_
_atom_site_type_symbol
_atom_site_label
_atom_site_fract_x
_atom_site_fract_y
_atom_site_fract_z
_atom_site_U_iso_or_equiv
_atom_site_adp_type
_atom_site_calc_flag
_atom_site_refinement_flags
_atom_site_occupancy
O O1 0.05317(7) 0.13672(19) 0.29543(7) 0.0307(3) Uani d . 1
H H1 0.0202(16) 0.309(5) 0.2709(16) 0.064(5) Uiso d . 1
O O2 0.40248(8) 0.7637(2) 0.50957(8) 0.0466(3) Uani d . 1
O O3 0.40887(8) 0.9045(2) 0.68892(8) 0.0413(3) Uani d . 1
C C1 0.16608(9) 0.3348(2) 0.49175(9) 0.0237(3) Uani d . 1
C C2 0.24400(10) 0.4373(3) 0.45489(10) 0.0278(3) Uani d . 1
H H2 0.2437 0.3780 0.3829 0.033 Uiso calc R 1
C C3 0.32085(10) 0.6276(3) 0.52810(10) 0.0288(3) Uani d . 1
C C4 0.32402(9) 0.7128(3) 0.63447(10) 0.0289(3) Uani d . 1
C C5 0.24944(10) 0.6147(3) 0.67288(10) 0.0313(3) Uani d . 1
H H5 0.2517 0.6729 0.7459 0.038 Uiso calc R 1
C C6 0.16949(10) 0.4234(3) 0.59852(10) 0.0278(3) Uani d . 1
H H6 0.1161 0.3524 0.6219 0.033 Uiso calc R 1
C C7 0.07960(10) 0.1216(2) 0.41779(10) 0.0273(3) Uani d . 1
H H7A 0.1056 -0.0740 0.4462 0.033 Uiso calc R 1
H H7B 0.0123 0.1557 0.4285 0.033 Uiso calc R 1
C C8 0.46503(11) 0.9200(3) 0.61560(12) 0.0400(3) Uani d . 1
H H8A 0.5390 0.8357 0.6564 0.048 Uiso calc R 1
H H8B 0.4729 1.1221 0.5970 0.048 Uiso calc R 1

loop_
_atom_site_aniso_label
_atom_site_aniso_U_11
_atom_site_aniso_U_22
_atom_site_aniso_U_33
_atom_site_aniso_U_12
_atom_site_aniso_U_13
_atom_site_aniso_U_23
O1 0.0408(5) 0.0245(5) 0.0225(4) 0.0006(4) 0.0095(4) -0.0013(3)
O2 0.0419(6) 0.0602(7) 0.0433(6) -0.0214(5) 0.0235(5) -0.0135(5)
O3 0.0384(5) 0.0441(6) 0.0354(5) -0.0124(4) 0.0104(4) -0.0105(4)
C1 0.0271(6) 0.0186(5) 0.0231(5) 0.0045(4) 0.0085(4) 0.0038(4)
C2 0.0334(6) 0.0276(6) 0.0234(6) 0.0013(5) 0.0130(5) -0.0010(5)
C3 0.0274(6) 0.0298(6) 0.0295(6) 0.0004(5) 0.0125(5) 0.0023(5)
C4 0.0292(6) 0.0255(6) 0.0250(6) 0.0000(5) 0.0049(5) -0.0016(5)
C5 0.0402(7) 0.0308(7) 0.0221(6) 0.0018(5) 0.0128(5) -0.0019(5)
C6 0.0328(6) 0.0266(6) 0.0259(6) 0.0017(5) 0.0145(5) 0.0026(4)
C7 0.0342(6) 0.0214(6) 0.0238(6) 0.0001(5) 0.0099(5) 0.0029(4)
C8 0.0344(7) 0.0417(8) 0.0383(7) -0.0099(6) 0.0103(6) -0.0020(6)

loop_
_atom_type_symbol
_atom_type_description
_atom_type_scat_dispersion_real
_atom_type_scat_dispersion_imag
_atom_type_scat_source
C C 0.0033 0.0016 'International Tables Vol C Tables 4.2.6.8 and 6.1.1.4'
H H 0.0000 0.0000 'International Tables Vol C Tables 4.2.6.8 and 6.1.1.4'
O O 0.0106 0.0060 'International Tables Vol C Tables 4.2.6.8 and 6.1.1.4'

loop_
_geom_angle_atom_site_label_1
_geom_angle_atom_site_label_2
_geom_angle_atom_site_label_3
_geom_angle
C7 O1 H1 105.7(12)
C3 O2 C8 105.65(10)
C4 O3 C8 105.61(9)
C6 C1 C2 120.13(11)
C6 C1 C7 119.20(10)
C2 C1 C7 120.65(10)
C3 C2 C1 117.00(10)
C3 C2 H2 121.5
C1 C2 H2 121.5
C2 C3 O2 127.73(11)
C2 C3 C4 122.44(11)
O2 C3 C4 109.82(11)
C5 C4 O3 128.27(11)
C5 C4 C3 121.74(11)
O3 C4 C3 109.98(11)
C4 C5 C6 116.58(11)
C4 C5 H5 121.7
C6 C5 H5 121.7
C1 C6 C5 122.11(11)
C1 C6 H6 118.9
C5 C6 H6 118.9
O1 C7 C1 113.72(9)
O1 C7 H7A 108.8
C1 C7 H7A 108.8
O1 C7 H7B 108.8
C1 C7 H7B 108.8
H7A C7 H7B 107.7
O3 C8 O2 108.28(10)
O3 C8 H8A 110.0
O2 C8 H8A 110.0
O3 C8 H8B 110.0
O2 C8 H8B 110.0
H8A C8 H8B 108.4

loop_
_geom_bond_atom_site_label_1
_geom_bond_atom_site_label_2
_geom_bond_distance
O1 C7 1.4319(14)
O1 H1 0.91(2)
O2 C3 1.3799(15)
O2 C8 1.4393(16)
O3 C4 1.3845(15)
O3 C8 1.4314(18)
C1 C6 1.3935(16)
C1 C2 1.4078(16)
C1 C7 1.5158(16)
C2 C3 1.3794(17)
C2 H2 0.9500
C3 C4 1.3854(17)
C4 C5 1.3740(17)
C5 C6 1.4072(17)
C5 H5 0.9500
C6 H6 0.9500
C7 H7A 0.9900
C7 H7B 0.9900
C8 H8A 0.9900
C8 H8B 0.9900

loop_
_geom_hbond_atom_site_label_D
_geom_hbond_atom_site_label_H
_geom_hbond_atom_site_label_A
_geom_hbond_site_symmetry_A
_geom_hbond_distance_DH
_geom_hbond_distance_HA
_geom_hbond_distance_DA
_geom_hbond_angle_DHA
O1 H1 O1 2 0.91(2) 1.82(2) 2.7256(9) 173.2(18)

loop_
_geom_torsion_atom_site_label_1
_geom_torsion_atom_site_label_2
_geom_torsion_atom_site_label_3
_geom_torsion_atom_site_label_4
_geom_torsion
C6 C1 C2 C3 -0.71(17)
C7 C1 C2 C3 -179.07(10)
C1 C2 C3 O2 -177.66(11)
C1 C2 C3 C4 1.18(18)
C8 O2 C3 C2 -175.52(13)
C8 O2 C3 C4 5.52(14)
C8 O3 C4 C5 176.71(13)
C8 O3 C4 C3 -4.37(14)
C2 C3 C4 C5 -0.78(19)
O2 C3 C4 C5 178.24(11)
C2 C3 C4 O3 -179.79(11)
O2 C3 C4 O3 -0.76(14)
O3 C4 C5 C6 178.68(11)
C3 C4 C5 C6 -0.12(18)
C2 C1 C6 C5 -0.15(18)
C7 C1 C6 C5 178.22(10)
C4 C5 C6 C1 0.57(18)
C6 C1 C7 O1 155.02(10)
C2 C1 C7 O1 -26.61(15)
C4 O3 C8 O2 7.72(14)
C3 O2 C8 O3 -8.18(14)

loop_
_cod_related_entry_id
_cod_related_entry_database
_cod_related_entry_code
1 ChemSpider 9900
